data_2204608
loop_
_publ_author_name
'Tao Li'
'Zhi-Hua Li'
'Shao-Wu Du'

_publ_section_title
;<i>catena</i>-Poly[[bis(<i>O,O</i>'-diethyl
 dithiophosphato-\k^2^<i>S,S</i>')cadmium(II)]-\m-4,4'-bipyridine-<i>N</i>:<i>N</i>']
;
_journal_issue 12
_journal_name_full 'Acta Crystallographica Section E'
_journal_page_first m1912
_journal_page_last m1914
_journal_paper_doi 10.1107/S1600536804029721
_journal_volume 60
_journal_year 2004
_chemical_formula_iupac '[Cd (C4 H10 O2 P S2)2 (C10 H8 N2)]'
_chemical_formula_moiety 'C18 H28 Cd N2 O4 P2 S4'
_chemical_formula_sum 'C18 H28 Cd N2 O4 P2 S4'
_chemical_formula_weight 639.00
_chemical_name_systematic 'catena-Poly[[bis(O,O'-diethyl dithiophosphato-\k^2^S,S')cadmium(II)]-\m-4,4'-bipyridine-N:N']'
_space_group_IT_number 2
_symmetry_cell_setting triclinic
_symmetry_space_group_name_Hall '-P 1'
_symmetry_space_group_name_H-M 'P -1'
_atom_sites_solution_hydrogens geom
_atom_sites_solution_primary direct
_atom_sites_solution_secondary difmap
_audit_creation_method SHELXL-97
_cell_angle_alpha 98.71(3)
_cell_angle_beta 103.96(4)
_cell_angle_gamma 118.818(16)
_cell_formula_units_Z 1
_cell_length_a 8.819(6)
_cell_length_b 8.852(5)
_cell_length_c 10.404(6)
_cell_measurement_reflns_used 2089
_cell_measurement_temperature 293(2)
_cell_measurement_theta_max 27.4835
_cell_measurement_theta_min 2.1258
_cell_volume 655.5(7)
_computing_cell_refinement CrystalClear
_computing_data_collection 'CrystalClear (Rigaku, 2000)'
_computing_data_reduction CrystalClear
_computing_molecular_graphics 'SHELXTL (Bruker, 1997)'
_computing_publication_material SHELXTL
_computing_structure_refinement 'SHELXL97 (Sheldrick, 1997)'
_computing_structure_solution 'SHELXS97 (Sheldrick, 1990)'
_diffrn_ambient_temperature 130.1500
_diffrn_detector_area_resol_mean 14.6306
_diffrn_measured_fraction_theta_full 0.987
_diffrn_measured_fraction_theta_max 0.987
_diffrn_measurement_device_type 'Mercury70 (2x2 bin mode)'
_diffrn_measurement_method CCD-profile-fitting
_diffrn_radiation_monochromator graphite
_diffrn_radiation_source 'fine-focus sealed tube'
_diffrn_radiation_type MoK\a
_diffrn_radiation_wavelength 0.71073
_diffrn_reflns_av_R_equivalents 0.0203
_diffrn_reflns_av_sigmaI/netI 0.0365
_diffrn_reflns_limit_h_max 11
_diffrn_reflns_limit_h_min -9
_diffrn_reflns_limit_k_max 10
_diffrn_reflns_limit_k_min -11
_diffrn_reflns_limit_l_max 12
_diffrn_reflns_limit_l_min -13
_diffrn_reflns_number 5084
_diffrn_reflns_theta_full 27.48
_diffrn_reflns_theta_max 27.48
_diffrn_reflns_theta_min 2.13
_diffrn_standards_decay_% 0
_diffrn_standards_number 0
_exptl_absorpt_coefficient_mu 1.300
_exptl_absorpt_correction_T_max 0.901
_exptl_absorpt_correction_T_min 0.791
_exptl_absorpt_correction_type multi-scan
_exptl_absorpt_process_details '(CrystalClear; Rigaku, 2000)'
_exptl_crystal_colour colorless
_exptl_crystal_density_diffrn 1.619
_exptl_crystal_density_method 'not measured'
_exptl_crystal_description block
_exptl_crystal_F_000 324
_exptl_crystal_size_max 0.3000
_exptl_crystal_size_mid 0.1500
_exptl_crystal_size_min 0.0800
_refine_diff_density_max 2.365
_refine_diff_density_min -0.845
_refine_ls_extinction_method none
_refine_ls_goodness_of_fit_ref 1.043
_refine_ls_hydrogen_treatment constr
_refine_ls_matrix_type full
_refine_ls_number_parameters 161
_refine_ls_number_reflns 2975
_refine_ls_number_restraints 0
_refine_ls_restrained_S_all 1.043
_refine_ls_R_factor_all 0.0563
_refine_ls_R_factor_gt 0.0507
_refine_ls_shift/su_max 0.000
_refine_ls_shift/su_mean 0.000
_refine_ls_structure_factor_coef Fsqd
_refine_ls_weighting_details 'calc w = 1/[\s^2^(Fo^2^)+(0.0768P)^2^+2.5033P] where P = (Fo^2^+2Fc^2^)/3'
_refine_ls_weighting_scheme calc
_refine_ls_wR_factor_gt 0.1311
_refine_ls_wR_factor_ref 0.1354
_reflns_number_gt 2687
_reflns_number_total 2975
_reflns_threshold_expression I>2\s(I)
_cod_data_source_file br6169.cif
_cod_data_source_block I
_cod_database_code 2204608
_cod_database_fobs_code 2204608

loop_
_symmetry_equiv_pos_as_xyz
'x, y, z'
'-x, -y, -z'

loop_
_atom_site_label
_atom_site_fract_x
_atom_site_fract_y
_atom_site_fract_z
_atom_site_U_iso_or_equiv
_atom_site_adp_type
_atom_site_calc_flag
_atom_site_refinement_flags
_atom_site_occupancy
_atom_site_disorder_assembly
_atom_site_disorder_group
_atom_site_type_symbol
Cd1 -0.5000 0.5000 0.5000 0.02289(16) Uani d S 1 . . Cd
S1 -0.27271(18) 0.52579(18) 0.35980(12) 0.0348(3) Uani d . 1 . . S
S2 -0.65652(16) 0.15207(16) 0.34613(12) 0.0313(3) Uani d . 1 . . S
O1 -0.3372(6) 0.1586(7) 0.2966(5) 0.0541(11) Uani d . 1 . . O
O2 -0.5137(6) 0.2105(7) 0.1143(4) 0.0573(13) Uani d . 1 . . O
C1 -0.2486(11) 0.1610(12) 0.4308(8) 0.066(2) Uani d . 1 . . C
H1A -0.3381 0.1103 0.4755 0.079 Uiso calc R 1 . . H
H1B -0.1525 0.2849 0.4887 0.079 Uiso calc R 1 . . H
C2 -0.1640(13) 0.0487(14) 0.4131(12) 0.087(3) Uani d . 1 . . C
H2A -0.1028 0.0486 0.5029 0.131 Uiso calc R 1 . . H
H2B -0.0755 0.1001 0.3689 0.131 Uiso calc R 1 . . H
H2C -0.2602 -0.0738 0.3562 0.131 Uiso calc R 1 . . H
C3 -0.6890(10) 0.0658(10) 0.0144(6) 0.0615(19) Uani d . 1 . . C
H3A -0.7540 -0.0195 0.0596 0.074 Uiso calc R 1 . . H
H3B -0.6697 0.0021 -0.0580 0.074 Uiso calc R 1 . . H
C4 -0.8040(15) 0.130(2) -0.0493(11) 0.118(4) Uani d . 1 . . C
H4A -0.9208 0.0284 -0.1156 0.177 Uiso calc R 1 . . H
H4B -0.7415 0.2125 -0.0960 0.177 Uiso calc R 1 . . H
H4C -0.8254 0.1915 0.0218 0.177 Uiso calc R 1 . . H
C11 -0.355(3) 0.457(4) 0.8119(17) 0.037(5) Uani d P 0.53(6) A 1 C
C12 -0.244(2) 0.461(3) 0.9329(14) 0.032(4) Uani d P 0.53(6) A 1 C
C11A -0.364(3) 0.379(5) 0.767(4) 0.067(13) Uani d P 0.47(6) A 2 C
C12A -0.247(2) 0.379(5) 0.885(4) 0.061(12) Uani d P 0.47(6) A 2 C
C13 -0.0657(7) 0.4935(7) 0.9359(5) 0.0348(11) Uani d . 1 . . C
C14 -0.0001(9) 0.5655(11) 0.8376(6) 0.0539(17) Uani d . 1 A . C
H14A 0.1254 0.6232 0.8509 0.065 Uiso calc R 1 . . H
C15 -0.1267(9) 0.5493(11) 0.7185(6) 0.0567(19) Uani d . 1 . . C
H15A -0.0828 0.5923 0.6507 0.068 Uiso calc R 1 A . H
P1 -0.44795(17) 0.25775(18) 0.27804(11) 0.0298(3) Uani d . 1 . . P
N1 -0.3062(6) 0.4767(5) 0.6948(4) 0.0309(9) Uani d . 1 A . N

loop_
_atom_site_aniso_label
_atom_site_aniso_U_11
_atom_site_aniso_U_22
_atom_site_aniso_U_33
_atom_site_aniso_U_12
_atom_site_aniso_U_13
_atom_site_aniso_U_23
Cd1 0.0273(2) 0.0354(3) 0.0118(2) 0.0233(2) 0.00283(16) 0.00639(16)
S1 0.0391(7) 0.0438(7) 0.0227(5) 0.0213(6) 0.0156(5) 0.0101(5)
S2 0.0315(6) 0.0326(6) 0.0263(6) 0.0195(5) 0.0040(4) 0.0031(4)
O1 0.055(3) 0.077(3) 0.055(3) 0.054(2) 0.018(2) 0.021(2)
O2 0.040(2) 0.101(4) 0.0141(16) 0.039(2) -0.0004(15) -0.0074(19)
C1 0.076(5) 0.099(6) 0.058(4) 0.071(5) 0.021(4) 0.032(4)
C2 0.100(6) 0.113(7) 0.136(8) 0.097(6) 0.070(6) 0.075(6)
C3 0.056(4) 0.071(4) 0.023(3) 0.027(3) -0.008(3) -0.012(3)
C4 0.094(7) 0.207(13) 0.073(6) 0.104(9) 0.006(5) 0.052(7)
C11 0.031(7) 0.062(12) 0.025(6) 0.028(8) 0.008(5) 0.020(7)
C12 0.036(5) 0.052(10) 0.020(5) 0.031(6) 0.010(4) 0.017(6)
C11A 0.023(7) 0.054(15) 0.068(18) -0.013(8) -0.016(9) 0.049(14)
C12A 0.030(7) 0.065(17) 0.064(17) 0.012(8) -0.004(7) 0.050(16)
C13 0.037(3) 0.039(3) 0.028(2) 0.026(2) -0.002(2) 0.012(2)
C14 0.049(3) 0.111(6) 0.030(3) 0.063(4) 0.014(2) 0.026(3)
C15 0.055(4) 0.128(6) 0.025(3) 0.071(4) 0.020(2) 0.034(3)
P1 0.0331(6) 0.0441(7) 0.0150(5) 0.0283(6) 0.0020(4) 0.0011(5)
N1 0.035(2) 0.033(2) 0.0202(18) 0.0210(18) -0.0017(15) 0.0082(15)

loop_
_atom_type_symbol
_atom_type_description
_atom_type_scat_dispersion_real
_atom_type_scat_dispersion_imag
_atom_type_scat_source
C C 0.0033 0.0016 'International Tables Vol C Tables 4.2.6.8 and 6.1.1.4'
H H 0.0000 0.0000 'International Tables Vol C Tables 4.2.6.8 and 6.1.1.4'
N N 0.0061 0.0033 'International Tables Vol C Tables 4.2.6.8 and 6.1.1.4'
O O 0.0106 0.0060 'International Tables Vol C Tables 4.2.6.8 and 6.1.1.4'
P P 0.1023 0.0942 'International Tables Vol C Tables 4.2.6.8 and 6.1.1.4'
S S 0.1246 0.1234 'International Tables Vol C Tables 4.2.6.8 and 6.1.1.4'
Cd Cd -0.8075 1.2024 'International Tables Vol C Tables 4.2.6.8 and 6.1.1.4'

loop_
_geom_angle_atom_site_label_1
_geom_angle_atom_site_label_2
_geom_angle_atom_site_label_3
_geom_angle_site_symmetry_1
_geom_angle_site_symmetry_3
_geom_angle
_geom_angle_publ_flag
N1 Cd1 N1 2_466 . 180.0000(10) no
N1 Cd1 S1 2_466 2_466 90.52(12) no
N1 Cd1 S1 . 2_466 89.48(12) no
N1 Cd1 S1 2_466 . 89.48(12) yes
N1 Cd1 S1 . . 90.52(12) yes
S1 Cd1 S1 2_466 . 180.0 no
N1 Cd1 S2 2_466 . 87.03(11) yes
N1 Cd1 S2 . . 92.97(11) yes
S1 Cd1 S2 2_466 . 103.14(5) no
S1 Cd1 S2 . . 76.86(5) yes
N1 Cd1 S2 2_466 2_466 92.97(11) no
N1 Cd1 S2 . 2_466 87.03(11) no
S1 Cd1 S2 2_466 2_466 76.86(5) no
S1 Cd1 S2 . 2_466 103.14(5) no
S2 Cd1 S2 . 2_466 180.0000(10) no
P1 S1 Cd1 . . 83.97(7) no
P1 S2 Cd1 . . 83.97(6) no
C1 O1 P1 . . 120.7(4) no
C3 O2 P1 . . 127.1(5) no
O1 C1 C2 . . 108.1(7) no
O1 C1 H1A . . 110.1 no
C2 C1 H1A . . 110.1 no
O1 C1 H1B . . 110.1 no
C2 C1 H1B . . 110.1 no
H1A C1 H1B . . 108.4 no
C1 C2 H2A . . 109.5 no
C1 C2 H2B . . 109.5 no
H2A C2 H2B . . 109.5 no
C1 C2 H2C . . 109.5 no
H2A C2 H2C . . 109.5 no
H2B C2 H2C . . 109.5 no
O2 C3 C4 . . 112.2(8) no
O2 C3 H3A . . 109.2 no
C4 C3 H3A . . 109.2 no
O2 C3 H3B . . 109.2 no
C4 C3 H3B . . 109.2 no
H3A C3 H3B . . 107.9 no
C3 C4 H4A . . 109.5 no
C3 C4 H4B . . 109.5 no
H4A C4 H4B . . 109.5 no
C3 C4 H4C . . 109.5 no
H4A C4 H4C . . 109.5 no
H4B C4 H4C . . 109.5 no
C12 C11 N1 . . 123.8(12) no
C11 C12 C13 . . 116.3(10) no
N1 C11A C12A . . 123.6(16) no
C13 C12A C11A . . 122.9(13) no
C12A C13 C14 . . 112.1(13) no
C12A C13 C12 . . 33.0(18) no
C14 C13 C12 . . 117.5(6) no
C12A C13 C13 . 2_567 125.7(9) no
C14 C13 C13 . 2_567 119.7(6) no
C12 C13 C13 . 2_567 120.0(7) no
C13 C14 C15 . . 118.2(6) no
C13 C14 H14A . . 120.9 no
C15 C14 H14A . . 120.9 no
N1 C15 C14 . . 124.6(5) no
N1 C15 H15A . . 117.7 no
C14 C15 H15A . . 117.7 no
O2 P1 O1 . . 98.3(2) no
O2 P1 S2 . . 113.27(18) no
O1 P1 S2 . . 111.0(2) no
O2 P1 S1 . . 107.5(2) no
O1 P1 S1 . . 110.3(2) no
S1 P1 S2 . . 115.20(8) yes
C11A N1 C15 . . 113.4(14) no
C11A N1 C11 . . 31.5(19) no
C15 N1 C11 . . 114.7(9) no
C11A N1 Cd1 . . 125.2(10) no
C15 N1 Cd1 . . 120.6(3) no
C11 N1 Cd1 . . 119.7(6) no

loop_
_geom_bond_atom_site_label_1
_geom_bond_atom_site_label_2
_geom_bond_site_symmetry_2
_geom_bond_distance
_geom_bond_publ_flag
Cd1 N1 2_466 2.422(4) no
Cd1 N1 . 2.422(4) yes
Cd1 S1 2_466 2.696(2) no
Cd1 S1 . 2.696(2) yes
Cd1 S2 . 2.701(2) yes
Cd1 S2 2_466 2.701(2) no
P1 S1 . 1.990(2) yes
P1 S2 . 1.983(2) yes
O1 C1 . 1.417(8) no
O1 P1 . 1.596(4) no
O2 C3 . 1.422(7) no
O2 P1 . 1.578(4) no
C1 C2 . 1.518(10) no
C1 H1A . 0.9700 no
C1 H1B . 0.9700 no
C2 H2A . 0.9600 no
C2 H2B . 0.9600 no
C2 H2C . 0.9600 no
C3 C4 . 1.462(12) no
C3 H3A . 0.9700 no
C3 H3B . 0.9700 no
C4 H4A . 0.9600 no
C4 H4B . 0.9600 no
C4 H4C . 0.9600 no
C11 C12 . 1.382(18) no
C11 N1 . 1.393(15) no
C12 C13 . 1.444(12) no
C11A N1 . 1.24(2) no
C11A C12A . 1.39(2) no
C12A C13 . 1.318(15) no
C13 C14 . 1.384(8) no
C13 C13 2_567 1.488(8) no
C14 C15 . 1.388(7) no
C14 H14A . 0.9300 no
C15 N1 . 1.327(7) no
C15 H15A . 0.9300 no
